data_7032770
loop_
_publ_author_name
'Keller, Sarah'
'Constable, Edwin C.'
'Housecroft, Catherine E.'
'Neuburger, Markus'
'Prescimone, Alessandro'
'Longo, Giulia'
'Perteg\'as, Antonio'
'Sessolo, Michele'
'Bolink, Henk J.'

_publ_section_title
;
 [Cu(bpy)(P^P)](+) containing light-emitting electrochemical cells:
 improving performance through simple substitution.
;
_journal_issue 44
_journal_name_full 'Dalton transactions (Cambridge, England : 2003)'
_journal_page_first 16593
_journal_page_last 16596
_journal_paper_doi 10.1039/c4dt02847c
_journal_volume 43
_journal_year 2014
_chemical_formula_moiety 'C47 H38 Cu N2 O P2, F6 P'
_chemical_formula_sum 'C47 H38 Cu F6 N2 O P3'
_chemical_formula_weight 917.29
_space_group_IT_number 14
_symmetry_cell_setting monoclinic
_symmetry_space_group_name_Hall '-P 2yn'
_symmetry_space_group_name_H-M 'P 1 21/n 1'
_atom_sites_solution_hydrogens difmap
_atom_sites_solution_primary other
_cell_angle_alpha 90
_cell_angle_beta 96.439(2)
_cell_angle_gamma 90
_cell_formula_units_Z 4
_cell_length_a 9.7056(4)
_cell_length_b 16.3421(7)
_cell_length_c 29.3522(14)
_cell_measurement_reflns_used 9952
_cell_measurement_temperature 123
_cell_measurement_theta_max 68
_cell_measurement_theta_min 3
_cell_volume 4626.2(4)
_computing_cell_refinement 'Apex2 (Bruker AXS, 2006)'
_computing_data_collection 'Apex2 (Bruker AXS, 2006)'
_computing_data_reduction 'Apex2 (Bruker AXS, 2006)'
_computing_molecular_graphics 'CAMERON (Watkin et al., 1996)'
_computing_publication_material 'CRYSTALS (Betteridge et al., 2003)'
_computing_structure_refinement 'CRYSTALS (Betteridge et al., 2003)'
_computing_structure_solution 'Superflip (Palatinus & Chapuis, 2007)'
_diffrn_ambient_temperature 123
_diffrn_measured_fraction_theta_full 0.996
_diffrn_measured_fraction_theta_max 0.992
_diffrn_measurement_device Area
_diffrn_measurement_device_type 'Bruker Kappa Apex2'
_diffrn_measurement_method '\f & \w scans'
_diffrn_radiation_monochromator graphite
_diffrn_radiation_type 'Cu K\a'
_diffrn_radiation_wavelength 1.54180
_diffrn_reflns_av_R_equivalents 0.028
_diffrn_reflns_limit_h_max 11
_diffrn_reflns_limit_h_min -11
_diffrn_reflns_limit_k_max 19
_diffrn_reflns_limit_k_min 0
_diffrn_reflns_limit_l_max 35
_diffrn_reflns_limit_l_min 0
_diffrn_reflns_number 51874
_diffrn_reflns_theta_full 67.019
_diffrn_reflns_theta_max 68.387
_diffrn_reflns_theta_min 3.030
_diffrn_standards_number 0
_exptl_absorpt_coefficient_mu 2.161
_exptl_absorpt_correction_T_max 0.96
_exptl_absorpt_correction_T_min 0.96
_exptl_absorpt_correction_type multi-scan
_exptl_absorpt_process_details 'SADABS (Siemens, 1996)'
_exptl_crystal_colour yellow
_exptl_crystal_density_diffrn 1.317
_exptl_crystal_density_method 'not measured'
_exptl_crystal_description needle
_exptl_crystal_F_000 1880
_exptl_crystal_size_max 0.200
_exptl_crystal_size_mid 0.030
_exptl_crystal_size_min 0.020
_platon_squeeze_details
;
;
_refine_diff_density_max 0.40
_refine_diff_density_min -0.30
_refine_ls_extinction_method None
_refine_ls_goodness_of_fit_ref 1.0728
_refine_ls_hydrogen_treatment constr
_refine_ls_matrix_type full
_refine_ls_number_parameters 659
_refine_ls_number_reflns 8278
_refine_ls_number_restraints 1311
_refine_ls_R_factor_all 0.0398
_refine_ls_R_factor_gt 0.0396
_refine_ls_shift/su_max 0.0050698
_refine_ls_shift/su_mean 0.0002714
_refine_ls_structure_factor_coef F
_refine_ls_weighting_details
;
 Method, part 1, Chebychev polynomial, (Watkin, 1994, Prince, 1982) 
 [weight] = 1.0/[A~0~*T~0~(x)+A~1~*T~1~(x) ... +A~n-1~]*T~n-1~(x)] 
 where A~i~ are the Chebychev coefficients listed below and x= Fcalc/Fmax 
 Method = Robust Weighting (Prince, 1982) 
 W = [weight] * [1-(deltaF/6*sigmaF)^2^]^2^ 
 A~i~ are: 
 0.241 0.221 0.106 
;
_refine_ls_weighting_scheme calc
_refine_ls_wR_factor_all 0.0396
_refine_ls_wR_factor_gt 0.0393
_refine_ls_wR_factor_ref 0.0392
_reflns_limit_h_max 11
_reflns_limit_h_min -11
_reflns_limit_k_max 19
_reflns_limit_k_min 0
_reflns_limit_l_max 35
_reflns_limit_l_min 0
_reflns_number_gt 8333
_reflns_number_total 8423
_reflns_threshold_expression I>2.0\s(I)
_oxford_diffrn_Wilson_B_factor 0.00
_oxford_diffrn_Wilson_scale 0.00
_oxford_refine_ls_r_factor_ref 0.0394
_oxford_refine_ls_scale 0.09616(9)
_oxford_reflns_number_all 8388
_oxford_reflns_threshold_expression_ref I>3.0\s(I)
_cod_data_source_file c4dt02847c2.cif
_cod_data_source_block 1
_cod_depositor_comments
;
The following automatic conversions were performed:

'_atom_sites_solution_primary' value 'Other' changed to 'other'
according to
/usr/data/users/saulius/crontab/automatic-downloads/rss-feeds/RSC/lib/dictionaries/cif_core.dic
dictionary named 'cif_core.dic' version 2.4.2 from 2011-04-26.

Automatic conversion script
Id: cif_fix_values 2827 2014-09-09 07:05:25Z andrius 

 Adding full bibliography for 7032770--7032771.cif.
;
_cod_original_sg_symbol_H-M 'P 21/n'
_cod_original_formula_sum 'C47 H38 Cu1 F6 N2 O1 P3'
_cod_database_code 7032770

loop_
_symmetry_equiv_pos_as_xyz
x,y,z
-x,-y,-z
x+1/2,-y+1/2,z+1/2
-x+1/2,y+1/2,-z+1/2

loop_
_atom_site_label
_atom_site_type_symbol
_atom_site_fract_x
_atom_site_fract_y
_atom_site_fract_z
_atom_site_U_iso_or_equiv
_atom_site_occupancy
_atom_site_adp_type
_atom_site_refinement_flags_posn
_atom_site_refinement_flags_adp
_atom_site_refinement_flags_occupancy
_atom_site_disorder_assembly
_atom_site_disorder_group
Cu1 Cu 0.17097(2) 0.853811(13) 0.629240(7) 0.0196 1.0000 Uani D U . . .
O53 O 0.38749(11) 0.78893(7) 0.71152(4) 0.0257 1.0000 Uani . . . . .
P15 P 0.39391(4) 0.89472(2) 0.627877(12) 0.0202 1.0000 Uani . . . . .
P16 P 0.15331(4) 0.72408(2) 0.653744(13) 0.0211 1.0000 Uani . . . . .
C17 C 0.40820(16) 0.99499(9) 0.60097(5) 0.0238 1.0000 Uani . . . . .
C18 C 0.32274(17) 1.05709(10) 0.61400(5) 0.0273 1.0000 Uani . . . . .
C19 C 0.3316(2) 1.13572(10) 0.59657(6) 0.0350 1.0000 Uani . . . . .
C20 C 0.4246(2) 1.15182(11) 0.56496(7) 0.0391 1.0000 Uani . . . . .
C21 C 0.50547(19) 1.08992(12) 0.55056(7) 0.0389 1.0000 Uani . . . . .
C22 C 0.49863(17) 1.01166(11) 0.56836(6) 0.0316 1.0000 Uani . . . . .
C23 C 0.49513(16) 0.90945(10) 0.68421(5) 0.0252 1.0000 Uani . . . . .
C24 C 0.58197(18) 0.97640(11) 0.69457(6) 0.0337 1.0000 Uani . . . . .
C25 C 0.6505(2) 0.98676(12) 0.73843(7) 0.0410 1.0000 Uani . . . . .
C26 C 0.6327(2) 0.93097(12) 0.77252(6) 0.0401 1.0000 Uani . . . . .
C27 C 0.54748(19) 0.86378(11) 0.76327(6) 0.0335 1.0000 Uani . . . . .
C28 C 0.48085(16) 0.85317(10) 0.71939(5) 0.0263 1.0000 Uani . . . . .
C29 C 0.50591(16) 0.82883(9) 0.59798(5) 0.0226 1.0000 Uani . . . . .
C30 C 0.64976(17) 0.82660(11) 0.60884(6) 0.0289 1.0000 Uani . . . . .
C31 C 0.72983(18) 0.77592(11) 0.58470(6) 0.0344 1.0000 Uani . . . . .
C32 C 0.6680(2) 0.72735(11) 0.54970(7) 0.0388 1.0000 Uani . . . . .
C33 C 0.5258(2) 0.72947(12) 0.53841(7) 0.0398 1.0000 Uani . . . . .
C34 C 0.44531(17) 0.77971(10) 0.56270(6) 0.0299 1.0000 Uani . . . . .
C35 C 0.07733(16) 0.71890(10) 0.70780(5) 0.0247 1.0000 Uani . . . . .
C36 C -0.03614(18) 0.76806(11) 0.71287(6) 0.0338 1.0000 Uani . . . . .
C37 C -0.0944(2) 0.76873(14) 0.75409(7) 0.0459 1.0000 Uani . . . . .
C38 C -0.0397(2) 0.72025(16) 0.78999(7) 0.0553 1.0000 Uani . . . . .
C39 C 0.0709(3) 0.67118(18) 0.78447(7) 0.0596 1.0000 Uani . . . . .
C40 C 0.1305(2) 0.67021(13) 0.74396(6) 0.0411 1.0000 Uani . . . . .
C41 C 0.32311(15) 0.67498(9) 0.66527(5) 0.0246 1.0000 Uani . . . . .
C42 C 0.35725(18) 0.60093(10) 0.64585(6) 0.0328 1.0000 Uani . . . . .
C43 C 0.49356(19) 0.57293(11) 0.65042(7) 0.0390 1.0000 Uani . . . . .
C44 C 0.59649(17) 0.61937(11) 0.67409(7) 0.0350 1.0000 Uani . . . . .
C45 C 0.56535(17) 0.69215(10) 0.69473(6) 0.0292 1.0000 Uani . . . . .
C46 C 0.42937(16) 0.71872(9) 0.69053(5) 0.0241 1.0000 Uani . . . . .
C47 C 0.05348(15) 0.64870(9) 0.61783(5) 0.0236 1.0000 Uani . . . . .
C48 C -0.03735(18) 0.59376(10) 0.63506(6) 0.0311 1.0000 Uani . . . . .
C49 C -0.1125(2) 0.53898(11) 0.60621(7) 0.0385 1.0000 Uani . . . . .
C50 C -0.0979(2) 0.53773(11) 0.55991(6) 0.0372 1.0000 Uani . . . . .
C51 C -0.0076(2) 0.59166(11) 0.54241(6) 0.0362 1.0000 Uani . . . . .
C52 C 0.06734(18) 0.64697(10) 0.57109(6) 0.0303 1.0000 Uani . . . . .
N2 N 0.06010(13) 0.94795(7) 0.65867(4) 0.0215 0.9250(10) Uani D U P 1 1
N3 N 0.04339(12) 0.88997(7) 0.57256(4) 0.0208 0.9250(10) Uani D U P 1 1
C4 C 0.07895(15) 0.97864(8) 0.70137(4) 0.0261 0.9250(10) Uani D U P 1 1
C5 C 0.0113(3) 1.04965(12) 0.71320(5) 0.0355 0.9250(10) Uani D U P 1 1
C6 C -0.0767(2) 1.08936(10) 0.68048(7) 0.0422 0.9250(10) Uani D U P 1 1
C7 C -0.09820(18) 1.05773(11) 0.63681(5) 0.0347 0.9250(10) Uani D U P 1 1
C8 C -0.02872(14) 0.98719(8) 0.62675(4) 0.0227 0.9250(10) Uani D U P 1 1
C9 C -0.04387(13) 0.95105(8) 0.58007(4) 0.0218 0.9250(10) Uani D U P 1 1
C10 C -0.14285(15) 0.97887(9) 0.54526(5) 0.0264 0.9250(10) Uani D U P 1 1
C11 C -0.15265(18) 0.94242(12) 0.50278(5) 0.0290 0.9250(10) Uani D U P 1 1
C12 C -0.06337(18) 0.87973(10) 0.49493(5) 0.0295 0.9250(10) Uani D U P 1 1
C13 C 0.03372(15) 0.85634(9) 0.53066(5) 0.0257 0.9250(10) Uani D U P 1 1
C14 C 0.1777(2) 0.93653(12) 0.73614(6) 0.0363 0.9250(10) Uani D U P 1 1
N102 N 0.0201(12) 0.9152(6) 0.5821(2) 0.0212 0.0750(10) Uani D U P 1 2
N103 N 0.0899(10) 0.9331(5) 0.67207(18) 0.0212 0.0750(10) Uani D U P 1 2
C104 C -0.0221(13) 0.8977(7) 0.5378(3) 0.0260 0.0750(10) Uani D U P 1 2
C105 C -0.125(3) 0.9443(14) 0.5121(4) 0.0353 0.0750(10) Uani D U P 1 2
C106 C -0.184(2) 1.0088(11) 0.5325(4) 0.0417 0.0750(10) Uani D U P 1 2
C107 C -0.1453(18) 1.0249(9) 0.5780(4) 0.0343 0.0750(10) Uani D U P 1 2
C108 C -0.0438(12) 0.9753(6) 0.6023(3) 0.0221 0.0750(10) Uani D U P 1 2
C109 C 0.0040(12) 0.9897(6) 0.6509(3) 0.0217 0.0750(10) Uani D U P 1 2
C110 C -0.0362(18) 1.0572(8) 0.6742(4) 0.0265 0.0750(10) Uani D U P 1 2
C111 C 0.010(3) 1.0664(10) 0.7197(5) 0.0292 0.0750(10) Uani D U P 1 2
C112 C 0.0886(19) 1.0059(8) 0.7421(3) 0.0295 0.0750(10) Uani D U P 1 2
C113 C 0.1250(18) 0.9403(8) 0.7168(3) 0.0251 0.0750(10) Uani D U P 1 2
C114 C 0.050(2) 0.8315(12) 0.5153(4) 0.0361 0.0750(10) Uani D U P 1 2
P54 P 0.19041(6) 0.72355(3) 0.417237(17) 0.0439 1.0000 Uani . . . . .
F55 F 0.22862(17) 0.79595(10) 0.45307(5) 0.0766 1.0000 Uani . . . . .
F56 F 0.1477(2) 0.65380(10) 0.38109(7) 0.0937 1.0000 Uani . . . . .
F57 F 0.25742(15) 0.77499(8) 0.37967(5) 0.0616 1.0000 Uani . . . . .
F58 F 0.04379(15) 0.76742(9) 0.40359(5) 0.0644 1.0000 Uani . . . . .
F59 F 0.3354(2) 0.68187(11) 0.43150(6) 0.0893 1.0000 Uani . . . . .
F60 F 0.1225(2) 0.67357(13) 0.45526(6) 0.1028 1.0000 Uani . . . . .
H181 H 0.2610 1.0462 0.6342 0.0314 1.0000 Uiso R . . . .
H191 H 0.2750 1.1761 0.6063 0.0413 1.0000 Uiso R . . . .
H201 H 0.4297 1.2050 0.5538 0.0476 1.0000 Uiso R . . . .
H211 H 0.5657 1.1019 0.5291 0.0455 1.0000 Uiso R . . . .
H221 H 0.5558 0.9709 0.5589 0.0361 1.0000 Uiso R . . . .
H241 H 0.5931 1.0147 0.6718 0.0396 1.0000 Uiso R . . . .
H251 H 0.7071 1.0314 0.7447 0.0490 1.0000 Uiso R . . . .
H261 H 0.6770 0.9391 0.8014 0.0482 1.0000 Uiso R . . . .
H271 H 0.5357 0.8255 0.7864 0.0397 1.0000 Uiso R . . . .
H301 H 0.6919 0.8587 0.6320 0.0337 1.0000 Uiso R . . . .
H311 H 0.8264 0.7745 0.5930 0.0394 1.0000 Uiso R . . . .
H321 H 0.7218 0.6935 0.5334 0.0459 1.0000 Uiso R . . . .
H331 H 0.4834 0.6973 0.5150 0.0458 1.0000 Uiso R . . . .
H341 H 0.3515 0.7809 0.5560 0.0359 1.0000 Uiso R . . . .
H361 H -0.0711 0.8007 0.6891 0.0405 1.0000 Uiso R . . . .
H371 H -0.1697 0.8022 0.7573 0.0551 1.0000 Uiso R . . . .
H381 H -0.0775 0.7207 0.8176 0.0658 1.0000 Uiso R . . . .
H391 H 0.1071 0.6391 0.8088 0.0712 1.0000 Uiso R . . . .
H401 H 0.2065 0.6363 0.7404 0.0489 1.0000 Uiso R . . . .
H421 H 0.2870 0.5702 0.6291 0.0395 1.0000 Uiso R . . . .
H431 H 0.5152 0.5236 0.6371 0.0458 1.0000 Uiso R . . . .
H441 H 0.6883 0.6014 0.6763 0.0415 1.0000 Uiso R . . . .
H451 H 0.6356 0.7223 0.7116 0.0346 1.0000 Uiso R . . . .
H481 H -0.0490 0.5942 0.6666 0.0378 1.0000 Uiso R . . . .
H491 H -0.1734 0.5014 0.6182 0.0459 1.0000 Uiso R . . . .
H501 H -0.1472 0.5007 0.5412 0.0445 1.0000 Uiso R . . . .
H511 H 0.0043 0.5915 0.5115 0.0430 1.0000 Uiso R . . . .
H521 H 0.1266 0.6841 0.5588 0.0359 1.0000 Uiso R . . . .
H51 H 0.0281 1.0683 0.7428 0.0423 0.9250(10) Uiso R . P 1 1
H61 H -0.1223 1.1373 0.6871 0.0515 0.9250(10) Uiso R . P 1 1
H71 H -0.1583 1.0843 0.6144 0.0425 0.9250(10) Uiso R . P 1 1
H101 H -0.2008 1.0227 0.5508 0.0319 0.9250(10) Uiso R . P 1 1
H111 H -0.2177 0.9593 0.4791 0.0345 0.9250(10) Uiso R . P 1 1
H121 H -0.0675 0.8536 0.4666 0.0361 0.9250(10) Uiso R . P 1 1
H131 H 0.0958 0.8141 0.5249 0.0304 0.9250(10) Uiso R . P 1 1
H141 H 0.1396 0.9361 0.7649 0.0551 0.9250(10) Uiso R . P 1 1
H143 H 0.2661 0.9633 0.7397 0.0539 0.9250(10) Uiso R . P 1 1
H142 H 0.1895 0.8812 0.7273 0.0538 0.9250(10) Uiso R . P 1 1
H1051 H -0.1529 0.9316 0.4817 0.0420 0.0750(10) Uiso R . P 1 2
H1061 H -0.2494 1.0417 0.5156 0.0500 0.0750(10) Uiso R . P 1 2
H1071 H -0.1862 1.0673 0.5926 0.0410 0.0750(10) Uiso R . P 1 2
H1101 H -0.0920 1.0971 0.6591 0.0320 0.0750(10) Uiso R . P 1 2
H1111 H -0.0160 1.1118 0.7360 0.0350 0.0750(10) Uiso R . P 1 2
H1121 H 0.1203 1.0102 0.7731 0.0350 0.0750(10) Uiso R . P 1 2
H1131 H 0.1756 0.8979 0.7318 0.0299 0.0750(10) Uiso R . P 1 2
H1143 H 0.0027 0.8214 0.4853 0.0540 0.0750(10) Uiso R . P 1 2
H1142 H 0.1441 0.8473 0.5126 0.0540 0.0750(10) Uiso R . P 1 2
H1141 H 0.0497 0.7825 0.5334 0.0539 0.0750(10) Uiso R . P 1 2

loop_
_atom_site_aniso_label
_atom_site_aniso_U_11
_atom_site_aniso_U_22
_atom_site_aniso_U_33
_atom_site_aniso_U_23
_atom_site_aniso_U_13
_atom_site_aniso_U_12
Cu1 0.01977(11) 0.02045(11) 0.01870(11) 0.00222(8) 0.00258(8) 0.00198(8)
O53 0.0247(5) 0.0285(6) 0.0242(5) 0.0026(4) 0.0040(4) 0.0024(4)
P15 0.01972(18) 0.02222(18) 0.01854(17) 0.00172(14) 0.00171(13) -0.00144(14)
P16 0.01994(18) 0.02093(18) 0.02300(18) 0.00470(14) 0.00524(14) 0.00195(14)
C17 0.0239(7) 0.0241(7) 0.0220(7) 0.0030(6) -0.0033(6) -0.0055(6)
C18 0.0329(8) 0.0255(8) 0.0225(7) -0.0020(6) -0.0005(6) -0.0054(6)
C19 0.0461(10) 0.0242(8) 0.0324(9) -0.0024(7) -0.0053(7) -0.0026(7)
C20 0.0456(10) 0.0285(9) 0.0408(10) 0.0106(8) -0.0053(8) -0.0118(8)
C21 0.0338(9) 0.0421(10) 0.0410(10) 0.0143(8) 0.0047(8) -0.0077(8)
C22 0.0262(8) 0.0354(9) 0.0333(9) 0.0080(7) 0.0039(7) -0.0022(7)
C23 0.0233(7) 0.0303(8) 0.0215(7) -0.0019(6) 0.0011(6) 0.0024(6)
C24 0.0344(9) 0.0341(9) 0.0311(9) -0.0020(7) -0.0034(7) -0.0050(7)
C25 0.0419(10) 0.0390(10) 0.0391(10) -0.0106(8) -0.0092(8) -0.0028(8)
C26 0.0446(10) 0.0452(10) 0.0272(8) -0.0117(8) -0.0099(7) 0.0076(8)
C27 0.0376(9) 0.0397(9) 0.0223(8) -0.0011(7) -0.0005(7) 0.0091(8)
C28 0.0250(7) 0.0302(8) 0.0238(7) -0.0026(6) 0.0023(6) 0.0059(6)
C29 0.0233(7) 0.0237(7) 0.0215(7) 0.0061(6) 0.0053(6) 0.0004(6)
C30 0.0256(8) 0.0337(8) 0.0274(8) 0.0051(7) 0.0035(6) 0.0005(7)
C31 0.0266(8) 0.0386(9) 0.0394(9) 0.0115(8) 0.0098(7) 0.0068(7)
C32 0.0435(10) 0.0317(9) 0.0450(10) 0.0037(8) 0.0221(8) 0.0087(8)
C33 0.0452(10) 0.0369(10) 0.0386(10) -0.0086(8) 0.0110(8) -0.0039(8)
C34 0.0270(8) 0.0337(9) 0.0296(8) -0.0020(7) 0.0059(6) -0.0018(7)
C35 0.0238(7) 0.0274(8) 0.0234(7) 0.0013(6) 0.0047(6) -0.0053(6)
C36 0.0275(8) 0.0392(9) 0.0362(9) 0.0012(7) 0.0099(7) 0.0003(7)
C37 0.0326(9) 0.0564(12) 0.0522(12) -0.0200(10) 0.0206(9) -0.0139(9)
C38 0.0586(13) 0.0832(16) 0.0272(10) -0.0088(10) 0.0185(9) -0.0289(12)
C39 0.0614(14) 0.0870(17) 0.0309(10) 0.0215(11) 0.0068(10) -0.0054(13)
C40 0.0401(10) 0.0506(11) 0.0331(9) 0.0165(8) 0.0060(8) 0.0040(9)
C41 0.0219(7) 0.0234(7) 0.0293(8) 0.0073(6) 0.0067(6) 0.0030(6)
C42 0.0275(8) 0.0256(8) 0.0456(10) 0.0009(7) 0.0054(7) 0.0017(7)
C43 0.0333(9) 0.0275(9) 0.0573(12) -0.0010(8) 0.0096(8) 0.0097(7)
C44 0.0229(8) 0.0335(9) 0.0495(11) 0.0084(8) 0.0076(7) 0.0081(7)
C45 0.0254(8) 0.0299(8) 0.0324(8) 0.0093(7) 0.0032(6) -0.0007(7)
C46 0.0268(8) 0.0227(7) 0.0238(7) 0.0086(6) 0.0069(6) 0.0043(6)
C47 0.0217(7) 0.0211(7) 0.0279(8) 0.0023(6) 0.0031(6) 0.0042(6)
C48 0.0339(9) 0.0288(8) 0.0321(9) 0.0006(7) 0.0111(7) -0.0016(7)
C49 0.0425(10) 0.0295(9) 0.0455(10) -0.0025(8) 0.0137(8) -0.0092(8)
C50 0.0414(10) 0.0296(9) 0.0403(10) -0.0077(7) 0.0030(8) -0.0038(8)
C51 0.0443(10) 0.0358(9) 0.0287(9) 0.0001(7) 0.0053(7) 0.0022(8)
C52 0.0331(8) 0.0282(8) 0.0302(8) 0.0035(7) 0.0066(7) -0.0016(7)
N2 0.0209(7) 0.0223(7) 0.0217(7) -0.0014(6) 0.0045(5) -0.0005(5)
N3 0.0209(7) 0.0222(7) 0.0188(6) 0.0029(5) -0.0002(5) -0.0015(5)
C4 0.0259(8) 0.0294(9) 0.0238(8) -0.0029(7) 0.0054(7) -0.0019(7)
C5 0.0413(10) 0.0336(11) 0.0314(10) -0.0117(8) 0.0038(8) 0.0030(9)
C6 0.0524(12) 0.0307(10) 0.0430(11) -0.0086(8) 0.0034(9) 0.0139(9)
C7 0.0397(10) 0.0286(9) 0.0351(9) -0.0004(8) 0.0009(8) 0.0086(8)
C8 0.0202(7) 0.0215(8) 0.0268(9) 0.0028(7) 0.0035(7) -0.0011(6)
C9 0.0180(7) 0.0220(8) 0.0255(8) 0.0052(6) 0.0027(6) -0.0035(6)
C10 0.0217(8) 0.0249(8) 0.0325(9) 0.0052(7) 0.0022(7) 0.0009(7)
C11 0.0263(10) 0.0330(9) 0.0256(9) 0.0067(8) -0.0058(7) -0.0008(8)
C12 0.0329(9) 0.0332(9) 0.0211(8) 0.0009(7) -0.0026(7) -0.0010(7)
C13 0.0275(8) 0.0277(9) 0.0218(8) 0.0009(7) 0.0028(7) 0.0019(7)
C14 0.0379(10) 0.0463(11) 0.0238(9) -0.0057(8) -0.0003(8) 0.0109(9)
N102 0.0207(18) 0.0219(19) 0.0215(12) -0.0013(17) 0.0041(18) -0.0005(18)
N103 0.0211(18) 0.0231(19) 0.0189(12) 0.0027(17) -0.0004(18) -0.0008(18)
C104 0.0258(19) 0.0289(19) 0.0239(14) -0.0029(17) 0.0053(18) -0.0025(18)
C105 0.041(2) 0.033(2) 0.0312(15) -0.0106(17) 0.0030(19) 0.0030(19)
C106 0.052(2) 0.030(2) 0.0427(16) -0.0083(18) 0.0039(19) 0.0130(19)
C107 0.039(2) 0.028(2) 0.0350(15) -0.0005(17) 0.0015(19) 0.0085(19)
C108 0.0197(18) 0.0203(19) 0.0265(15) 0.0028(17) 0.0036(19) 0.0002(18)
C109 0.0177(18) 0.0219(19) 0.0255(14) 0.0053(17) 0.0025(18) -0.0029(18)
C110 0.0219(19) 0.0248(19) 0.0326(15) 0.0049(17) 0.0019(18) 0.0015(19)
C111 0.027(2) 0.033(2) 0.0262(15) 0.0058(17) -0.0055(18) -0.0002(19)
C112 0.0328(19) 0.0332(19) 0.0212(14) 0.0004(17) -0.0022(18) -0.0005(19)
C113 0.0264(19) 0.0275(19) 0.0214(13) 0.0017(17) 0.0027(19) 0.0016(19)
C114 0.038(2) 0.046(2) 0.0238(14) -0.0057(18) 0.0000(19) 0.0108(19)
P54 0.0637(3) 0.0331(2) 0.0348(2) 0.0033(2) 0.0047(2) -0.0126(2)
F55 0.0791(10) 0.0901(11) 0.0642(9) -0.0385(8) 0.0245(7) -0.0386(8)
F56 0.1300(15) 0.0529(9) 0.0937(12) -0.0339(8) -0.0071(11) -0.0048(9)
F57 0.0765(9) 0.0575(8) 0.0570(8) 0.0191(6) 0.0346(7) 0.0176(7)
F58 0.0590(8) 0.0608(8) 0.0750(9) -0.0035(7) 0.0146(7) -0.0100(7)
F59 0.0913(12) 0.0819(11) 0.0903(12) 0.0281(9) -0.0092(9) 0.0193(9)
F60 0.1251(15) 0.1013(13) 0.0828(11) 0.0444(10) 0.0146(11) -0.0458(12)

loop_
_atom_type_symbol
_atom_type_scat_dispersion_real
_atom_type_scat_dispersion_imag
_atom_type_scat_Cromer_Mann_a1
_atom_type_scat_Cromer_Mann_b1
_atom_type_scat_Cromer_Mann_a2
_atom_type_scat_Cromer_Mann_b2
_atom_type_scat_Cromer_Mann_a3
_atom_type_scat_Cromer_Mann_b3
_atom_type_scat_Cromer_Mann_a4
_atom_type_scat_Cromer_Mann_b4
_atom_type_scat_Cromer_Mann_c
_atom_type_scat_source
C 0.0181 0.0091 2.3100 20.8439 1.0200 10.2075 1.5886 0.5687 0.8650 51.6512 0.2156 'International Tables Vol C 4.2.6.8 and 6.1.1.4'
H 0.0000 0.0000 0.4930 10.5109 0.3229 26.1257 0.1402 3.1424 0.0408 57.7998 0.0030 'International Tables Vol C 4.2.6.8 and 6.1.1.4'
N 0.0311 0.0180 12.2126 0.0057 3.1322 9.8933 2.0125 28.9975 1.1663 0.5826 -11.5290 'International Tables Vol C 4.2.6.8 and 6.1.1.4'
O 0.0492 0.0322 3.0485 13.2771 2.2868 5.7011 1.5463 0.3239 0.8670 32.9089 0.2508 'International Tables Vol C 4.2.6.8 and 6.1.1.4'
F 0.0727 0.0534 3.5392 10.2825 2.6412 4.2944 1.5170 0.2615 1.0243 26.1476 0.2776 'International Tables Vol C 4.2.6.8 and 6.1.1.4'
P 0.2955 0.4335 6.4345 1.9067 4.1791 27.1570 1.7800 0.5260 1.4908 68.1645 1.1149 'International Tables Vol C 4.2.6.8 and 6.1.1.4'
Cu -1.9646 0.5888 13.3380 3.5828 7.1676 0.2470 5.6158 11.3966 1.6735 64.8126 1.1910 'International Tables Vol C 4.2.6.8 and 6.1.1.4'
Cl 0.3639 0.7018 11.4604 0.0104 7.1964 1.1662 6.2556 18.5194 1.6455 47.7784 -9.5574 'International Tables Vol C 4.2.6.8 and 6.1.1.4'

loop_
_geom_angle_atom_site_label_1
_geom_angle_atom_site_label_2
_geom_angle_atom_site_label_3
_geom_angle
_geom_angle_publ_flag
P15 Cu1 P16 112.952(16) yes
P15 Cu1 N2 108.81(4) yes
P16 Cu1 N2 119.58(4) yes
P15 Cu1 N3 113.06(4) yes
P16 Cu1 N3 118.09(4) yes
N2 Cu1 N3 80.39(4) yes
P15 Cu1 P16 112.952(16) yes
P15 Cu1 N102 115.7(4) yes
P16 Cu1 N102 125.1(4) yes
P15 Cu1 N103 105.1(3) yes
P16 Cu1 N103 110.8(3) yes
N102 Cu1 N103 79.41(19) yes
C28 O53 C46 118.79(12) yes
Cu1 P15 C17 112.94(5) yes
Cu1 P15 C23 115.87(5) yes
C17 P15 C23 102.22(7) yes
Cu1 P15 C29 117.10(5) yes
C17 P15 C29 104.06(7) yes
C23 P15 C29 102.85(7) yes
Cu1 P16 C35 111.97(5) yes
Cu1 P16 C41 111.88(5) yes
C35 P16 C41 105.20(7) yes
Cu1 P16 C47 120.33(5) yes
C35 P16 C47 103.33(7) yes
C41 P16 C47 102.67(7) yes
P15 C17 C18 117.26(12) yes
P15 C17 C22 123.66(13) yes
C18 C17 C22 119.08(15) yes
C17 C18 C19 120.67(16) yes
C17 C18 H181 119.7 no
C19 C18 H181 119.6 no
C18 C19 C20 119.51(17) yes
C18 C19 H191 119.0 no
C20 C19 H191 121.5 no
C19 C20 C21 120.09(16) yes
C19 C20 H201 118.4 no
C21 C20 H201 121.5 no
C20 C21 C22 120.64(17) yes
C20 C21 H211 118.6 no
C22 C21 H211 120.8 no
C17 C22 C21 119.93(17) yes
C17 C22 H221 120.5 no
C21 C22 H221 119.6 no
P15 C23 C24 123.17(13) yes
P15 C23 C28 119.27(12) yes
C24 C23 C28 117.50(14) yes
C23 C24 C25 120.80(17) yes
C23 C24 H241 119.1 no
C25 C24 H241 120.1 no
C24 C25 C26 120.36(18) yes
C24 C25 H251 119.7 no
C26 C25 H251 120.0 no
C25 C26 C27 120.20(16) yes
C25 C26 H261 119.4 no
C27 C26 H261 120.4 no
C26 C27 C28 119.23(17) yes
C26 C27 H271 120.4 no
C28 C27 H271 120.4 no
C23 C28 O53 119.35(13) yes
C23 C28 C27 121.90(16) yes
O53 C28 C27 118.47(15) yes
P15 C29 C30 122.68(12) yes
P15 C29 C34 118.36(12) yes
C30 C29 C34 118.95(15) yes
C29 C30 C31 120.19(16) yes
C29 C30 H301 120.4 no
C31 C30 H301 119.5 no
C30 C31 C32 120.18(16) yes
C30 C31 H311 118.8 no
C32 C31 H311 121.0 no
C31 C32 C33 120.16(16) yes
C31 C32 H321 120.2 no
C33 C32 H321 119.6 no
C32 C33 C34 119.79(17) yes
C32 C33 H331 120.8 no
C34 C33 H331 119.4 no
C29 C34 C33 120.72(16) yes
C29 C34 H341 118.7 no
C33 C34 H341 120.6 no
P16 C35 C36 118.06(12) yes
P16 C35 C40 122.89(13) yes
C36 C35 C40 119.02(16) yes
C35 C36 C37 120.24(18) yes
C35 C36 H361 119.3 no
C37 C36 H361 120.5 no
C36 C37 C38 120.1(2) yes
C36 C37 H371 119.7 no
C38 C37 H371 120.2 no
C37 C38 C39 119.23(18) yes
C37 C38 H381 120.6 no
C39 C38 H381 120.2 no
C38 C39 C40 121.4(2) yes
C38 C39 H391 118.7 no
C40 C39 H391 120.0 no
C39 C40 C35 120.0(2) yes
C39 C40 H401 120.9 no
C35 C40 H401 119.1 no
P16 C41 C42 123.76(13) yes
P16 C41 C46 118.00(12) yes
C42 C41 C46 117.78(14) yes
C41 C42 C43 120.88(16) yes
C41 C42 H421 119.0 no
C43 C42 H421 120.1 no
C42 C43 C44 119.64(17) yes
C42 C43 H431 120.1 no
C44 C43 H431 120.3 no
C43 C44 C45 120.82(15) yes
C43 C44 H441 119.6 no
C45 C44 H441 119.6 no
C44 C45 C46 118.97(16) yes
C44 C45 H451 120.2 no
C46 C45 H451 120.9 no
C41 C46 O53 115.08(13) yes
C41 C46 C45 121.83(15) yes
O53 C46 C45 123.07(15) yes
P16 C47 C48 122.78(12) yes
P16 C47 C52 118.56(12) yes
C48 C47 C52 118.65(15) yes
C47 C48 C49 120.46(16) yes
C47 C48 H481 120.1 no
C49 C48 H481 119.4 no
C48 C49 C50 120.42(16) yes
C48 C49 H491 120.1 no
C50 C49 H491 119.5 no
C49 C50 C51 119.70(17) yes
C49 C50 H501 119.7 no
C51 C50 H501 120.6 no
C50 C51 C52 120.13(16) yes
C50 C51 H511 121.0 no
C52 C51 H511 118.8 no
C47 C52 C51 120.64(15) yes
C47 C52 H521 119.9 no
C51 C52 H521 119.5 no
Cu1 N2 C4 129.05(5) yes
Cu1 N2 C8 111.93(5) yes
C4 N2 C8 118.42(6) yes
Cu1 N3 C9 114.60(5) yes
Cu1 N3 C13 126.95(6) yes
C9 N3 C13 118.34(6) yes
N2 C4 C5 121.58(6) yes
N2 C4 C14 118.49(6) yes
C5 C4 C14 119.90(7) yes
C4 C5 C6 119.43(7) yes
C4 C5 H51 118.2 no
C6 C5 H51 122.4 no
C5 C6 C7 119.40(7) yes
C5 C6 H61 121.6 no
C7 C6 H61 119.0 no
C6 C7 C8 119.01(7) yes
C6 C7 H71 119.8 no
C8 C7 H71 121.1 no
C7 C8 N2 122.14(6) yes
C7 C8 C9 121.88(6) yes
N2 C8 C9 115.95(5) yes
C8 C9 N3 116.64(5) yes
C8 C9 C10 122.30(6) yes
N3 C9 C10 121.07(6) yes
C9 C10 C11 119.59(7) yes
C9 C10 H101 120.0 no
C11 C10 H101 120.4 no
C10 C11 C12 119.52(7) yes
C10 C11 H111 121.5 no
C12 C11 H111 118.9 no
C11 C12 C13 117.81(7) yes
C11 C12 H121 121.7 no
C13 C12 H121 120.5 no
C12 C13 N3 123.64(7) yes
C12 C13 H131 117.4 no
N3 C13 H131 119.0 no
C4 C14 H141 108.9 no
C4 C14 H143 111.4 no
H141 C14 H143 109.6 no
C4 C14 H142 109.9 no
H141 C14 H142 107.7 no
H143 C14 H142 109.3 no
Cu1 N102 C104 129.26(8) yes
Cu1 N102 C108 112.04(8) yes
C104 N102 C108 118.54(8) yes
Cu1 N103 C109 114.54(9) yes
Cu1 N103 C113 126.76(9) yes
C109 N103 C113 118.18(8) yes
N102 C104 C105 121.50(8) yes
N102 C104 C114 118.47(9) yes
C105 C104 C114 119.88(9) yes
C104 C105 C106 119.36(8) yes
C104 C105 H1051 120.6 no
C106 C105 H1051 120.0 no
C105 C106 C107 119.33(8) yes
C105 C106 H1061 120.3 no
C107 C106 H1061 120.3 no
C106 C107 C108 118.97(8) yes
C106 C107 H1071 120.6 no
C108 C107 H1071 120.4 no
C107 C108 N102 122.12(8) yes
C107 C108 C109 121.87(8) yes
N102 C108 C109 115.91(8) yes
C108 C109 N103 116.70(7) yes
C108 C109 C110 122.29(7) yes
N103 C109 C110 121.01(7) yes
C109 C110 C111 119.53(9) yes
C109 C110 H1101 120.7 no
C111 C110 H1101 119.8 no
C110 C111 C112 119.49(9) yes
C110 C111 H1111 120.7 no
C112 C111 H1111 119.7 no
C111 C112 C113 117.79(9) yes
C111 C112 H1121 121.3 no
C113 C112 H1121 120.8 no
C112 C113 N103 123.64(9) yes
C112 C113 H1131 118.7 no
N103 C113 H1131 117.7 no
C104 C114 H1143 109.4 no
C104 C114 H1142 109.9 no
H1143 C114 H1142 109.4 no
C104 C114 H1141 109.3 no
H1143 C114 H1141 109.5 no
H1142 C114 H1141 109.4 no
F55 P54 F56 177.88(11) yes
F55 P54 F57 88.98(8) yes
F56 P54 F57 90.74(10) yes
F55 P54 F58 88.13(9) yes
F56 P54 F58 89.77(9) yes
F57 P54 F58 90.63(8) yes
F55 P54 F59 90.62(10) yes
F56 P54 F59 91.48(11) yes
F57 P54 F59 89.45(9) yes
F58 P54 F59 178.74(10) yes
F55 P54 F60 90.12(10) yes
F56 P54 F60 90.14(11) yes
F57 P54 F60 178.95(11) yes
F58 P54 F60 88.79(10) yes
F59 P54 F60 91.11(11) yes

loop_
_geom_bond_atom_site_label_1
_geom_bond_atom_site_label_2
_geom_bond_distance
_geom_bond_publ_flag
Cu1 P15 2.2694(4) yes
Cu1 P16 2.2514(4) yes
Cu1 N2 2.1164(10) yes
Cu1 N3 2.0466(10) yes
Cu1 P15 2.2694(4) yes
Cu1 P16 2.2514(4) yes
Cu1 N102 2.147(6) yes
Cu1 N103 2.024(6) yes
O53 C28 1.389(2) yes
O53 C46 1.3848(19) yes
P15 C17 1.8309(15) yes
P15 C23 1.8419(16) yes
P15 C29 1.8235(15) yes
P16 C35 1.8251(15) yes
P16 C41 1.8301(15) yes
P16 C47 1.8272(16) yes
C17 C18 1.391(2) yes
C17 C22 1.396(2) yes
C18 C19 1.389(2) yes
C18 H181 0.906 no
C19 C20 1.390(3) yes
C19 H191 0.924 no
C20 C21 1.376(3) yes
C20 H201 0.932 no
C21 C22 1.386(3) yes
C21 H211 0.927 no
C22 H221 0.929 no
C23 C24 1.394(2) yes
C23 C28 1.401(2) yes
C24 C25 1.391(3) yes
C24 H241 0.931 no
C25 C26 1.379(3) yes
C25 H251 0.919 no
C26 C27 1.383(3) yes
C26 H261 0.916 no
C27 C28 1.386(2) yes
C27 H271 0.940 no
C29 C30 1.397(2) yes
C29 C34 1.388(2) yes
C30 C31 1.384(2) yes
C30 H301 0.917 no
C31 C32 1.381(3) yes
C31 H311 0.942 no
C32 C33 1.383(3) yes
C32 H321 0.930 no
C33 C34 1.385(3) yes
C33 H331 0.923 no
C34 H341 0.910 no
C35 C36 1.385(2) yes
C35 C40 1.379(2) yes
C36 C37 1.392(3) yes
C36 H361 0.913 no
C37 C38 1.376(3) yes
C37 H371 0.926 no
C38 C39 1.364(4) yes
C38 H381 0.927 no
C39 C40 1.380(3) yes
C39 H391 0.922 no
C40 H401 0.938 no
C41 C42 1.393(2) yes
C41 C46 1.397(2) yes
C42 C43 1.392(2) yes
C42 H421 0.940 no
C43 C44 1.379(3) yes
C43 H431 0.931 no
C44 C45 1.384(3) yes
C44 H441 0.933 no
C45 C46 1.382(2) yes
C45 H451 0.936 no
C47 C48 1.392(2) yes
C47 C52 1.394(2) yes
C48 C49 1.383(3) yes
C48 H481 0.944 no
C49 C50 1.382(3) yes
C49 H491 0.946 no
C50 C51 1.382(3) yes
C50 H501 0.916 no
C51 C52 1.385(3) yes
C51 H511 0.927 no
C52 H521 0.936 no
N2 C4 1.3433(16) yes
N2 C8 1.3605(16) yes
N3 C9 1.3432(15) yes
N3 C13 1.3405(18) yes
C4 C5 1.396(2) yes
C4 C14 1.488(2) yes
C5 C6 1.375(2) yes
C5 H51 0.918 no
C6 C7 1.376(2) yes
C6 H61 0.931 no
C7 C8 1.3840(19) yes
C7 H71 0.935 no
C8 C9 1.4841(16) yes
C9 C10 1.3976(18) yes
C10 C11 1.376(2) yes
C10 H101 0.935 no
C11 C12 1.378(2) yes
C11 H111 0.927 no
C12 C13 1.383(2) yes
C12 H121 0.931 no
C13 H131 0.944 no
C14 H141 0.958 no
C14 H143 0.958 no
C14 H142 0.952 no
N102 C104 1.351(7) yes
N102 C108 1.335(6) yes
N103 C109 1.350(6) yes
N103 C113 1.324(7) yes
C104 C105 1.405(7) yes
C104 C114 1.484(9) yes
C105 C106 1.370(7) yes
C105 H1051 0.927 no
C106 C107 1.371(7) yes
C106 H1061 0.930 no
C107 C108 1.408(7) yes
C107 H1071 0.928 no
C108 C109 1.467(7) yes
C109 C110 1.377(7) yes
C110 C111 1.370(7) yes
C110 H1101 0.926 no
C111 C112 1.371(7) yes
C111 H1111 0.932 no
C112 C113 1.373(7) yes
C112 H1121 0.929 no
C113 H1131 0.931 no
C114 H1143 0.960 no
C114 H1142 0.961 no
C114 H1141 0.961 no
P54 F55 1.5988(14) yes
P54 F56 1.5807(15) yes
P54 F57 1.5832(13) yes
P54 F58 1.6036(16) yes
P54 F59 1.5768(18) yes
P54 F60 1.5849(16) yes

loop_
_geom_hbond_atom_site_label_D
_geom_hbond_atom_site_label_H
_geom_hbond_atom_site_label_A
_geom_hbond_site_symmetry_A
_geom_hbond_angle_DHA
_geom_hbond_distance_DH
_geom_hbond_distance_HA
_geom_hbond_distance_DA
_geom_hbond_publ_flag
C14 H142 O53 . 137.27(5) 0.952 2.525 3.289(6) yes
C113 H142 O53 . 146.9(7) 1.174 2.525 3.567(6) yes
C111 H1111 C45 4_556 156.7(4) 0.932 2.511 3.387(6) yes
C114 H1141 C52 . 171.5(3) 0.961 2.473 3.427(6) yes

loop_
_platon_squeeze_void_nr
_platon_squeeze_void_average_x
_platon_squeeze_void_average_y
_platon_squeeze_void_average_z
_platon_squeeze_void_volume
_platon_squeeze_void_count_electrons
_platon_squeeze_void_content
1 0.000 0.000 0.000 355 90 ' '
2 0.500 0.500 0.500 355 90 ' '
